data_7013562
loop_
_publ_author_name
'Boyle, Timothy J.'
'Rodriguez, Mark A.'
'Alam, Todd M.'

_publ_section_title
;
 4,6-Dihydroxypyrimidine: a selective bridging ligand for controlled
 Group IV metal alkoxide structures
;
_journal_issue 24
_journal_name_full 'Dalton Transactions'
_journal_page_first 4598
_journal_paper_doi 10.1039/b310087a
_journal_year 2003
_chemical_formula_sum 'C44 H88 N4 O16 Ti4'
_chemical_formula_weight 1120.78
_chemical_name_common Ti4(u-DHP)2(u-OPri)4(OPri)8
_chemical_name_systematic
;
?
;
_space_group_IT_number 2
_symmetry_cell_setting triclinic
_symmetry_space_group_name_Hall '-P 1'
_symmetry_space_group_name_H-M 'P -1'
_atom_sites_solution_hydrogens geom
_atom_sites_solution_primary direct
_atom_sites_solution_secondary difmap
_audit_creation_method SHELXL-97
_cell_angle_alpha 96.204(6)
_cell_angle_beta 98.401(6)
_cell_angle_gamma 103.870(6)
_cell_formula_units_Z 2
_cell_length_a 11.732(5)
_cell_length_b 15.003(6)
_cell_length_c 17.776(7)
_cell_measurement_temperature 168(2)
_cell_volume 2971(2)
_computing_cell_refinement 'Bruker SMART'
_computing_data_collection 'Bruker SMART'
_computing_data_reduction 'Bruker SAINT'
_computing_molecular_graphics 'Bruker SHELXTL'
_computing_publication_material 'Bruker SHELXTL'
_computing_structure_refinement 'SHELXL-97 (Sheldrick, 1997)'
_computing_structure_solution 'SHELXS-97 (Sheldrick, 1990)'
_diffrn_ambient_temperature 168(2)
_diffrn_measured_fraction_theta_full 0.887
_diffrn_measured_fraction_theta_max 0.887
_diffrn_measurement_device_type 'CCD area detector'
_diffrn_measurement_method 'phi and omega scans'
_diffrn_radiation_monochromator graphite
_diffrn_radiation_source 'fine-focus sealed tube'
_diffrn_radiation_type MoK\a
_diffrn_radiation_wavelength 0.71073
_diffrn_reflns_av_R_equivalents 0.0198
_diffrn_reflns_av_sigmaI/netI 0.0370
_diffrn_reflns_limit_h_max 15
_diffrn_reflns_limit_h_min -15
_diffrn_reflns_limit_k_max 19
_diffrn_reflns_limit_k_min -19
_diffrn_reflns_limit_l_max 22
_diffrn_reflns_limit_l_min -22
_diffrn_reflns_number 24842
_diffrn_reflns_theta_full 28.18
_diffrn_reflns_theta_max 28.18
_diffrn_reflns_theta_min 1.17
_exptl_absorpt_coefficient_mu 0.579
_exptl_absorpt_correction_T_max 0.7783
_exptl_absorpt_correction_T_min 0.7391
_exptl_absorpt_correction_type empirical
_exptl_absorpt_process_details 'SADABS ver 2.03, Sheldrick (1999).'
_exptl_crystal_colour colorless
_exptl_crystal_density_diffrn 1.253
_exptl_crystal_density_meas 0
_exptl_crystal_density_method 'not measured'
_exptl_crystal_description irregular
_exptl_crystal_F_000 1192
_exptl_crystal_size_max 0.556
_exptl_crystal_size_mid 0.460
_exptl_crystal_size_min 0.456
_refine_diff_density_max 0.816
_refine_diff_density_min -0.584
_refine_diff_density_rms 0.075
_refine_ls_extinction_method none
_refine_ls_goodness_of_fit_ref 1.059
_refine_ls_hydrogen_treatment mixed
_refine_ls_matrix_type full
_refine_ls_number_parameters 637
_refine_ls_number_reflns 12945
_refine_ls_number_restraints 0
_refine_ls_restrained_S_all 1.059
_refine_ls_R_factor_all 0.0769
_refine_ls_R_factor_gt 0.0594
_refine_ls_shift/su_max 0.124
_refine_ls_shift/su_mean 0.001
_refine_ls_structure_factor_coef Fsqd
_refine_ls_weighting_details 'calc w=1/[\s^2^(Fo^2^)+(0.0708P)^2^+2.5172P] where P=(Fo^2^+2Fc^2^)/3'
_refine_ls_weighting_scheme calc
_refine_ls_wR_factor_gt 0.1449
_refine_ls_wR_factor_ref 0.1555
_reflns_number_gt 10049
_reflns_number_total 12945
_reflns_threshold_expression >2sigma(I)
_cod_data_source_file b310087a.txt
_cod_data_source_block tjb219p
_cod_depositor_comments
;
The following automatic conversions were performed:
'_symmetry_cell_setting' value 'Triclinic' changed to 'triclinic'
according to '/home/saulius/struct/CIF-dictionaries/cif_core.dic'
dictionary named 'cif_core.dic' version 2.4.1 from 2010-06-29.

Automatic conversion script
Id: cif_fix_enum 1527 2010-12-29 10:47:43Z saulius 
;
_cod_original_cell_volume 2972(2)
_cod_original_sg_symbol_H-M P-1
_cod_database_code 7013562

loop_
_symmetry_equiv_pos_as_xyz
'x, y, z'
'-x, -y, -z'

loop_
_atom_site_label
_atom_site_type_symbol
_atom_site_fract_x
_atom_site_fract_y
_atom_site_fract_z
_atom_site_U_iso_or_equiv
_atom_site_adp_type
_atom_site_occupancy
_atom_site_symmetry_multiplicity
_atom_site_calc_flag
_atom_site_refinement_flags
_atom_site_disorder_assembly
_atom_site_disorder_group
Ti1 Ti 0.28046(4) 0.81113(3) 1.06728(3) 0.03128(13) Uani 1 1 d . . .
Ti2 Ti 0.40835(5) 0.74209(3) 0.93174(3) 0.03161(13) Uani 1 1 d . . .
Ti3 Ti 0.73515(4) 0.78851(3) 0.43910(3) 0.03001(13) Uani 1 1 d . . .
Ti4 Ti 0.94660(4) 0.76966(3) 0.56944(3) 0.02964(13) Uani 1 1 d . . .
N1 N 0.5129(2) 0.88828(16) 0.93237(13) 0.0313(5) Uani 1 1 d . . .
N2 N 0.3795(2) 0.95883(16) 1.06711(13) 0.0310(5) Uani 1 1 d . . .
N3 N 1.05126(19) 0.91494(15) 0.56679(13) 0.0279(5) Uani 1 1 d . . .
N4 N 0.83604(19) 0.93478(15) 0.43551(13) 0.0284(5) Uani 1 1 d . . .
O1 O 0.38850(19) 0.80077(14) 0.83250(11) 0.0384(5) Uani 1 1 d . . .
O2 O 0.39112(19) 0.88425(13) 1.16662(11) 0.0372(5) Uani 1 1 d . . .
O3 O 0.26346(17) 0.79185(13) 0.95562(11) 0.0317(4) Uani 1 1 d . . .
O4 O 0.43107(17) 0.76869(13) 1.04318(11) 0.0318(4) Uani 1 1 d . . .
O5 O 0.23125(19) 0.70079(14) 1.09831(12) 0.0408(5) Uani 1 1 d . . .
O6 O 0.30452(19) 0.63012(13) 0.89854(12) 0.0394(5) Uani 1 1 d . . .
O7 O 0.15406(19) 0.85324(15) 1.08055(13) 0.0422(5) Uani 1 1 d . . .
O8 O 0.53943(19) 0.70798(14) 0.91681(12) 0.0406(5) Uani 1 1 d . . .
O9 O 0.99174(18) 0.86485(13) 0.66983(11) 0.0346(4) Uani 1 1 d . . .
O10 O 0.77990(18) 0.82401(13) 0.33585(11) 0.0357(5) Uani 1 1 d . . .
O11 O 0.78794(16) 0.81035(13) 0.55047(11) 0.0298(4) Uani 1 1 d . . .
O12 O 0.89906(16) 0.75492(12) 0.45816(11) 0.0304(4) Uani 1 1 d . . .
O13 O 0.66816(18) 0.66669(13) 0.40693(13) 0.0393(5) Uani 1 1 d . . .
O14 O 0.60180(17) 0.82507(14) 0.43196(12) 0.0384(5) Uani 1 1 d . . .
O15 O 0.86388(17) 0.66932(13) 0.60394(12) 0.0368(5) Uani 1 1 d . . .
O16 O 1.08406(17) 0.73829(14) 0.57822(13) 0.0388(5) Uani 1 1 d . . .
C1 C 0.5906(2) 0.96682(19) 0.96637(16) 0.0294(6) Uani 1 1 d . . .
H1 H 0.6272 0.9697 1.0182 0.035 Uiso 1 1 calc R . .
C2 C 0.4305(3) 0.9622(2) 1.14166(16) 0.0327(6) Uani 1 1 d . . .
C3 C 0.4858(3) 0.9580(2) 0.81785(16) 0.0369(7) Uani 1 1 d . . .
H3 H 0.4485 0.9553 0.7662 0.044 Uiso 1 1 calc R . .
C4 C 0.4605(3) 0.8827(2) 0.85783(16) 0.0332(6) Uani 1 1 d . . .
C5 C 0.1591(3) 0.7785(2) 0.89728(18) 0.0411(7) Uani 1 1 d . . .
H5 H 0.1758 0.7495 0.8481 0.049 Uiso 1 1 calc R . .
C6 C 0.0535(3) 0.7117(3) 0.9184(2) 0.0608(10) Uani 1 1 d . . .
H6A H 0.0735 0.6531 0.9258 0.091 Uiso 1 1 calc R . .
H6B H -0.0156 0.7000 0.8770 0.091 Uiso 1 1 calc R . .
H6C H 0.0344 0.7389 0.9661 0.091 Uiso 1 1 calc R . .
C7 C 0.1384(4) 0.8721(3) 0.8850(2) 0.0586(10) Uani 1 1 d . . .
H7A H 0.1199 0.9015 0.9320 0.088 Uiso 1 1 calc R . .
H7B H 0.0715 0.8637 0.8425 0.088 Uiso 1 1 calc R . .
H7C H 0.2104 0.9117 0.8724 0.088 Uiso 1 1 calc R . .
C8 C 0.5030(3) 0.7364(2) 1.10206(18) 0.0402(7) Uani 1 1 d . . .
H8 H 0.4724 0.7460 1.1511 0.048 Uiso 1 1 calc R . .
C9 C 0.6315(3) 0.7950(3) 1.1143(2) 0.0587(10) Uani 1 1 d . . .
H9A H 0.6638 0.7863 1.0670 0.088 Uiso 1 1 calc R . .
H9B H 0.6796 0.7758 1.1563 0.088 Uiso 1 1 calc R . .
H9C H 0.6338 0.8606 1.1274 0.088 Uiso 1 1 calc R . .
C10 C 0.4886(3) 0.6330(2) 1.0807(2) 0.0539(9) Uani 1 1 d . . .
H10A H 0.4036 0.6005 1.0697 0.081 Uiso 1 1 calc R . .
H10B H 0.5288 0.6096 1.1237 0.081 Uiso 1 1 calc R . .
H10C H 0.5241 0.6222 1.0351 0.081 Uiso 1 1 calc R . .
C11 C 0.1367(3) 0.6476(2) 1.1280(2) 0.0570(10) Uani 1 1 d . . .
H11 H 0.0616 0.6645 1.1081 0.068 Uiso 1 1 calc R . .
C12 C 0.1212(5) 0.5472(3) 1.1018(3) 0.0887(16) Uani 1 1 d . . .
H12A H 0.1062 0.5353 1.0454 0.133 Uiso 1 1 calc R . .
H12B H 0.0533 0.5106 1.1209 0.133 Uiso 1 1 calc R . .
H12C H 0.1937 0.5296 1.1217 0.133 Uiso 1 1 calc R . .
C13 C 0.1614(8) 0.6691(4) 1.2124(3) 0.163(4) Uani 1 1 d . . .
H13A H 0.2467 0.6780 1.2312 0.244 Uiso 1 1 calc R . .
H13B H 0.1154 0.6176 1.2340 0.244 Uiso 1 1 calc R . .
H13C H 0.1385 0.7260 1.2283 0.244 Uiso 1 1 calc R . .
C14 C 0.3031(3) 0.5439(2) 0.8559(2) 0.0498(9) Uani 1 1 d . . .
H14 H 0.3871 0.5393 0.8579 0.060 Uiso 1 1 calc R . .
C15 C 0.2485(5) 0.5413(4) 0.7750(3) 0.103(2) Uani 1 1 d . . .
H15A H 0.1656 0.5443 0.7724 0.155 Uiso 1 1 calc R . .
H15B H 0.2506 0.4834 0.7445 0.155 Uiso 1 1 calc R . .
H15C H 0.2932 0.5943 0.7545 0.155 Uiso 1 1 calc R . .
C16 C 0.2368(5) 0.4672(3) 0.8931(4) 0.0934(17) Uani 1 1 d . . .
H16A H 0.2735 0.4750 0.9474 0.140 Uiso 1 1 calc R . .
H16B H 0.2403 0.4072 0.8670 0.140 Uiso 1 1 calc R . .
H16C H 0.1534 0.4694 0.8892 0.140 Uiso 1 1 calc R . .
C17 C 0.0931(4) 0.9210(3) 1.0993(3) 0.0663(11) Uani 1 1 d . . .
H17 H 0.1119 0.9692 1.0651 0.080 Uiso 1 1 calc R . .
C18 C -0.0375(4) 0.8807(4) 1.0817(4) 0.125(3) Uani 1 1 d . . .
H18A H -0.0619 0.8556 1.0269 0.187 Uiso 1 1 calc R . .
H18B H -0.0779 0.9291 1.0941 0.187 Uiso 1 1 calc R . .
H18C H -0.0594 0.8308 1.1123 0.187 Uiso 1 1 calc R . .
C19 C 0.1362(5) 0.9682(4) 1.1788(3) 0.113(2) Uani 1 1 d . . .
H19A H 0.1176 0.9234 1.2144 0.169 Uiso 1 1 calc R . .
H19B H 0.0970 1.0180 1.1883 0.169 Uiso 1 1 calc R . .
H19C H 0.2227 0.9945 1.1866 0.169 Uiso 1 1 calc R . .
C20 C 0.6520(4) 0.7170(3) 0.8954(3) 0.0711(12) Uani 1 1 d . . .
H20 H 0.7074 0.7710 0.9314 0.085 Uiso 1 1 calc R . .
C21 C 0.6967(6) 0.6404(5) 0.9077(6) 0.197(5) Uani 1 1 d . . .
H21A H 0.6840 0.6233 0.9581 0.296 Uiso 1 1 calc R . .
H21B H 0.7823 0.6562 0.9062 0.296 Uiso 1 1 calc R . .
H21C H 0.6552 0.5880 0.8675 0.296 Uiso 1 1 calc R . .
C22 C 0.6549(10) 0.7403(9) 0.8217(6) 0.291(9) Uani 1 1 d . . .
H22A H 0.6266 0.6837 0.7838 0.437 Uiso 1 1 calc R . .
H22B H 0.7369 0.7716 0.8179 0.437 Uiso 1 1 calc R . .
H22C H 0.6032 0.7818 0.8117 0.437 Uiso 1 1 calc R . .
C23 C 1.1093(2) 0.97967(17) 0.53126(15) 0.0262(5) Uani 1 1 d . . .
H23 H 1.1117 0.9635 0.4785 0.031 Uiso 1 1 calc R . .
C24 C 0.8371(2) 0.91049(19) 0.35946(16) 0.0298(6) Uani 1 1 d . . .
C25 C 0.8945(2) 0.97465(19) 0.31682(16) 0.0318(6) Uani 1 1 d . . .
H25 H 0.8954 0.9588 0.2637 0.038 Uiso 1 1 calc R . .
C26 C 1.0494(2) 0.93643(18) 0.64330(16) 0.0291(6) Uani 1 1 d . . .
C27 C 0.7225(3) 0.8210(2) 0.61273(18) 0.0396(7) Uani 1 1 d . . .
H27 H 0.7717 0.8130 0.6612 0.047 Uiso 1 1 calc R . .
C28 C 0.7061(3) 0.9184(3) 0.6225(2) 0.0540(9) Uani 1 1 d . . .
H28A H 0.7844 0.9635 0.6350 0.081 Uiso 1 1 calc R . .
H28B H 0.6616 0.9258 0.6643 0.081 Uiso 1 1 calc R . .
H28C H 0.6617 0.9290 0.5747 0.081 Uiso 1 1 calc R . .
C29 C 0.6058(3) 0.7450(3) 0.5976(2) 0.0587(10) Uani 1 1 d . . .
H29A H 0.5529 0.7548 0.5529 0.088 Uiso 1 1 calc R . .
H29B H 0.5671 0.7471 0.6427 0.088 Uiso 1 1 calc R . .
H29C H 0.6223 0.6843 0.5872 0.088 Uiso 1 1 calc R . .
C30 C 0.9383(3) 0.7039(2) 0.39741(19) 0.0427(7) Uani 1 1 d . . .
H30 H 0.8807 0.6982 0.3486 0.051 Uiso 1 1 calc R . .
C31 C 0.9363(3) 0.6066(2) 0.4147(2) 0.0560(10) Uani 1 1 d . . .
H31A H 0.9946 0.6104 0.4611 0.084 Uiso 1 1 calc R . .
H31B H 0.9566 0.5712 0.3712 0.084 Uiso 1 1 calc R . .
H31C H 0.8564 0.5756 0.4227 0.084 Uiso 1 1 calc R . .
C32 C 1.0596(3) 0.7601(3) 0.3870(2) 0.0628(11) Uani 1 1 d . . .
H32A H 1.0520 0.8184 0.3694 0.094 Uiso 1 1 calc R . .
H32B H 1.0900 0.7244 0.3487 0.094 Uiso 1 1 calc R . .
H32C H 1.1151 0.7736 0.4361 0.094 Uiso 1 1 calc R . .
C33 C 0.5525(3) 0.6070(2) 0.37698(19) 0.0409(7) Uani 1 1 d . . .
H33 H 0.4927 0.6288 0.4038 0.049 Uiso 1 1 calc R . .
C34 C 0.5546(3) 0.5107(2) 0.3942(3) 0.0632(11) Uani 1 1 d . . .
H34A H 0.6124 0.4887 0.3675 0.095 Uiso 1 1 calc R . .
H34B H 0.4751 0.4683 0.3764 0.095 Uiso 1 1 calc R . .
H34C H 0.5776 0.5128 0.4497 0.095 Uiso 1 1 calc R . .
C35 C 0.5222(4) 0.6103(3) 0.2930(2) 0.0702(12) Uani 1 1 d . . .
H35A H 0.5208 0.6737 0.2851 0.105 Uiso 1 1 calc R . .
H35B H 0.4435 0.5680 0.2721 0.105 Uiso 1 1 calc R . .
H35C H 0.5823 0.5913 0.2667 0.105 Uiso 1 1 calc R . .
C36 C 0.5194(4) 0.8784(3) 0.4171(3) 0.0758(13) Uani 1 1 d . . .
H36 H 0.5359 0.9250 0.4647 0.091 Uiso 1 1 calc R . .
C37 C 0.3995(5) 0.8256(6) 0.4138(7) 0.224(6) Uani 1 1 d . . .
H37A H 0.3636 0.7989 0.3604 0.336 Uiso 1 1 calc R . .
H37B H 0.3531 0.8662 0.4338 0.336 Uiso 1 1 calc R . .
H37C H 0.3993 0.7756 0.4450 0.336 Uiso 1 1 calc R . .
C38 C 0.5367(6) 0.9300(7) 0.3606(5) 0.191(5) Uani 1 1 d . . .
H38A H 0.6194 0.9679 0.3704 0.287 Uiso 1 1 calc R . .
H38B H 0.4825 0.9705 0.3588 0.287 Uiso 1 1 calc R . .
H38C H 0.5208 0.8891 0.3113 0.287 Uiso 1 1 calc R . .
C39 C 0.8924(3) 0.5926(2) 0.6350(2) 0.0432(8) Uani 1 1 d . . .
H39 H 0.9623 0.5801 0.6138 0.052 Uiso 1 1 calc R . .
C40 C 0.7906(4) 0.5092(3) 0.6101(3) 0.0804(14) Uani 1 1 d . . .
H40A H 0.7215 0.5192 0.6315 0.121 Uiso 1 1 calc R . .
H40B H 0.8126 0.4553 0.6285 0.121 Uiso 1 1 calc R . .
H40C H 0.7704 0.4980 0.5538 0.121 Uiso 1 1 calc R . .
C41 C 0.9283(5) 0.6174(4) 0.7198(3) 0.0920(16) Uani 1 1 d . . .
H41A H 0.9939 0.6742 0.7321 0.138 Uiso 1 1 calc R . .
H41B H 0.9546 0.5667 0.7412 0.138 Uiso 1 1 calc R . .
H41C H 0.8602 0.6279 0.7421 0.138 Uiso 1 1 calc R . .
C42 C 1.2054(4) 0.7454(3) 0.6018(5) 0.123(3) Uani 1 1 d . . .
H42 H 1.2239 0.7720 0.5544 0.148 Uiso 1 1 calc R . .
C43 C 1.2384(4) 0.6620(4) 0.5748(5) 0.127(3) Uani 1 1 d . . .
H43A H 1.3210 0.6668 0.5983 0.191 Uiso 1 1 calc R . .
H43B H 1.2313 0.6549 0.5187 0.191 Uiso 1 1 calc R . .
H43C H 1.1853 0.6079 0.5891 0.191 Uiso 1 1 calc R . .
C44 C 1.2750(6) 0.8143(6) 0.6424(6) 0.243(7) Uani 1 1 d . . .
H44A H 1.3286 0.8478 0.6114 0.364 Uiso 1 1 calc R . .
H44B H 1.3220 0.7948 0.6847 0.364 Uiso 1 1 calc R . .
H44C H 1.2298 0.8552 0.6633 0.364 Uiso 1 1 calc R . .

loop_
_atom_site_aniso_label
_atom_site_aniso_U_11
_atom_site_aniso_U_22
_atom_site_aniso_U_33
_atom_site_aniso_U_23
_atom_site_aniso_U_13
_atom_site_aniso_U_12
Ti1 0.0313(3) 0.0275(3) 0.0322(3) 0.0054(2) 0.0079(2) 0.0004(2)
Ti2 0.0358(3) 0.0251(3) 0.0319(3) 0.0044(2) 0.0068(2) 0.0034(2)
Ti3 0.0255(3) 0.0233(2) 0.0392(3) 0.0068(2) 0.0062(2) 0.00123(19)
Ti4 0.0273(3) 0.0232(2) 0.0404(3) 0.0112(2) 0.0092(2) 0.0055(2)
N1 0.0345(13) 0.0298(12) 0.0281(12) 0.0049(9) 0.0076(10) 0.0042(10)
N2 0.0309(12) 0.0315(12) 0.0275(12) 0.0033(9) 0.0064(9) 0.0022(10)
N3 0.0275(11) 0.0244(11) 0.0318(12) 0.0076(9) 0.0049(9) 0.0058(9)
N4 0.0263(11) 0.0250(11) 0.0328(12) 0.0077(9) 0.0056(9) 0.0029(9)
O1 0.0466(12) 0.0293(11) 0.0315(11) 0.0021(8) 0.0040(9) -0.0021(9)
O2 0.0455(12) 0.0310(11) 0.0304(10) 0.0083(8) 0.0065(9) -0.0006(9)
O3 0.0303(10) 0.0297(10) 0.0320(10) 0.0032(8) 0.0022(8) 0.0048(8)
O4 0.0326(10) 0.0322(10) 0.0300(10) 0.0090(8) 0.0043(8) 0.0062(8)
O5 0.0413(12) 0.0339(11) 0.0455(12) 0.0109(9) 0.0158(10) -0.0005(9)
O6 0.0412(12) 0.0269(10) 0.0469(12) 0.0005(9) 0.0080(10) 0.0050(9)
O7 0.0355(11) 0.0410(12) 0.0481(13) 0.0025(10) 0.0121(10) 0.0053(9)
O8 0.0437(12) 0.0360(11) 0.0446(12) 0.0078(9) 0.0149(10) 0.0105(10)
O9 0.0374(11) 0.0304(10) 0.0364(11) 0.0126(8) 0.0094(9) 0.0046(9)
O10 0.0373(11) 0.0272(10) 0.0364(11) 0.0022(8) 0.0041(9) -0.0010(8)
O11 0.0267(10) 0.0279(10) 0.0379(11) 0.0102(8) 0.0116(8) 0.0071(8)
O12 0.0280(10) 0.0250(10) 0.0384(11) 0.0033(8) 0.0094(8) 0.0060(8)
O13 0.0321(11) 0.0258(10) 0.0540(13) 0.0060(9) 0.0052(9) -0.0027(8)
O14 0.0275(10) 0.0382(12) 0.0512(13) 0.0145(10) 0.0077(9) 0.0077(9)
O15 0.0339(11) 0.0272(10) 0.0532(13) 0.0179(9) 0.0121(9) 0.0078(8)
O16 0.0300(11) 0.0300(11) 0.0585(14) 0.0122(9) 0.0091(9) 0.0082(9)
C1 0.0299(14) 0.0315(14) 0.0265(13) 0.0053(11) 0.0051(11) 0.0071(11)
C2 0.0368(15) 0.0331(15) 0.0280(14) 0.0066(11) 0.0091(12) 0.0056(12)
C3 0.0453(17) 0.0355(16) 0.0239(14) 0.0054(11) 0.0017(12) 0.0014(13)
C4 0.0374(16) 0.0307(15) 0.0290(14) 0.0019(11) 0.0069(12) 0.0050(12)
C5 0.0354(16) 0.0442(18) 0.0371(16) -0.0004(13) -0.0038(13) 0.0068(14)
C6 0.0382(19) 0.070(3) 0.057(2) -0.0072(19) -0.0028(16) -0.0044(18)
C7 0.060(2) 0.062(2) 0.053(2) 0.0108(18) -0.0073(18) 0.0241(19)
C8 0.0426(17) 0.0449(18) 0.0358(16) 0.0178(14) 0.0059(13) 0.0120(14)
C9 0.042(2) 0.072(3) 0.057(2) 0.0207(19) -0.0051(17) 0.0094(18)
C10 0.062(2) 0.053(2) 0.058(2) 0.0248(17) 0.0152(18) 0.0271(18)
C11 0.054(2) 0.046(2) 0.079(3) 0.0275(19) 0.035(2) 0.0071(17)
C12 0.101(4) 0.043(2) 0.111(4) 0.010(2) 0.039(3) -0.016(2)
C13 0.283(10) 0.096(4) 0.080(4) -0.004(3) 0.104(5) -0.043(5)
C14 0.0395(18) 0.0323(17) 0.071(2) -0.0108(16) 0.0038(16) 0.0079(14)
C15 0.125(5) 0.104(4) 0.070(3) -0.044(3) -0.017(3) 0.053(4)
C16 0.081(3) 0.032(2) 0.161(5) 0.007(3) 0.032(3) -0.001(2)
C17 0.066(3) 0.058(2) 0.081(3) 0.003(2) 0.025(2) 0.025(2)
C18 0.050(3) 0.125(5) 0.180(7) -0.059(5) 0.006(3) 0.033(3)
C19 0.072(3) 0.132(5) 0.121(5) -0.052(4) 0.027(3) 0.025(3)
C20 0.058(2) 0.073(3) 0.086(3) 0.010(2) 0.042(2) 0.007(2)
C21 0.140(6) 0.175(7) 0.394(14) 0.184(9) 0.193(8) 0.117(6)
C22 0.348(14) 0.430(17) 0.355(15) 0.314(14) 0.318(13) 0.331(14)
C23 0.0244(13) 0.0258(13) 0.0296(13) 0.0074(10) 0.0056(10) 0.0071(10)
C24 0.0270(13) 0.0287(14) 0.0324(14) 0.0052(11) 0.0028(11) 0.0059(11)
C25 0.0341(15) 0.0325(15) 0.0279(14) 0.0050(11) 0.0071(11) 0.0057(12)
C26 0.0264(13) 0.0281(14) 0.0347(15) 0.0112(11) 0.0066(11) 0.0072(11)
C27 0.0356(16) 0.0477(18) 0.0412(17) 0.0150(14) 0.0150(13) 0.0134(14)
C28 0.060(2) 0.059(2) 0.053(2) 0.0063(17) 0.0191(18) 0.0302(19)
C29 0.0405(19) 0.068(3) 0.072(3) 0.030(2) 0.0268(18) 0.0050(18)
C30 0.0431(18) 0.0365(17) 0.0475(18) -0.0038(14) 0.0119(14) 0.0104(14)
C31 0.053(2) 0.0364(18) 0.074(3) -0.0109(17) 0.0035(18) 0.0168(16)
C32 0.056(2) 0.063(2) 0.069(3) -0.006(2) 0.035(2) 0.0066(19)
C33 0.0312(15) 0.0295(15) 0.0531(19) 0.0024(13) 0.0036(13) -0.0048(12)
C34 0.052(2) 0.0344(19) 0.092(3) 0.0141(19) 0.006(2) -0.0075(16)
C35 0.076(3) 0.065(3) 0.061(3) 0.005(2) -0.010(2) 0.019(2)
C36 0.060(3) 0.079(3) 0.106(4) 0.047(3) 0.016(2) 0.035(2)
C37 0.048(3) 0.188(8) 0.501(18) 0.218(10) 0.082(6) 0.062(4)
C38 0.107(5) 0.329(11) 0.258(9) 0.247(9) 0.109(6) 0.150(7)
C39 0.0407(17) 0.0365(17) 0.060(2) 0.0261(15) 0.0150(15) 0.0130(14)
C40 0.072(3) 0.034(2) 0.129(4) 0.033(2) 0.006(3) -0.0011(19)
C41 0.136(5) 0.085(3) 0.060(3) 0.034(3) 0.011(3) 0.034(3)
C42 0.024(2) 0.061(3) 0.260(8) -0.032(4) 0.000(3) 0.005(2)
C43 0.044(3) 0.072(3) 0.256(8) -0.015(4) -0.002(4) 0.032(2)
C44 0.092(4) 0.211(8) 0.348(12) -0.213(9) -0.139(6) 0.108(5)

loop_
_atom_type_symbol
_atom_type_description
_atom_type_scat_dispersion_real
_atom_type_scat_dispersion_imag
_atom_type_scat_source
C C 0.0033 0.0016 'International Tables Vol C Tables 4.2.6.8 and 6.1.1.4'
H H 0.0000 0.0000 'International Tables Vol C Tables 4.2.6.8 and 6.1.1.4'
O O 0.0106 0.0060 'International Tables Vol C Tables 4.2.6.8 and 6.1.1.4'
Ti Ti 0.2776 0.4457 'International Tables Vol C Tables 4.2.6.8 and 6.1.1.4'
N N 0.0061 0.0033 'International Tables Vol C Tables 4.2.6.8 and 6.1.1.4'

loop_
_geom_angle_atom_site_label_1
_geom_angle_atom_site_label_2
_geom_angle_atom_site_label_3
_geom_angle
_geom_angle_site_symmetry_1
_geom_angle_site_symmetry_3
_geom_angle_publ_flag
O7 Ti1 O5 97.50(10) . . ?
O7 Ti1 O3 101.77(9) . . ?
O5 Ti1 O3 108.53(9) . . ?
O7 Ti1 O2 96.78(10) . . ?
O5 Ti1 O2 99.84(9) . . ?
O3 Ti1 O2 143.43(8) . . ?
O7 Ti1 O4 174.68(9) . . ?
O5 Ti1 O4 87.06(9) . . ?
O3 Ti1 O4 74.06(8) . . ?
O2 Ti1 O4 85.09(9) . . ?
O7 Ti1 N2 87.25(10) . . ?
O5 Ti1 N2 161.03(10) . . ?
O3 Ti1 N2 88.27(8) . . ?
O2 Ti1 N2 61.29(8) . . ?
O4 Ti1 N2 89.30(8) . . ?
O7 Ti1 C2 93.09(10) . . ?
O5 Ti1 C2 129.44(10) . . ?
O3 Ti1 C2 117.35(9) . . ?
O2 Ti1 C2 29.66(8) . . ?
O4 Ti1 C2 86.07(9) . . ?
N2 Ti1 C2 31.64(8) . . ?
O7 Ti1 Ti2 140.42(8) . . ?
O5 Ti1 Ti2 97.18(7) . . ?
O3 Ti1 Ti2 38.65(6) . . ?
O2 Ti1 Ti2 116.52(7) . . ?
O4 Ti1 Ti2 35.50(5) . . ?
N2 Ti1 Ti2 90.54(6) . . ?
C2 Ti1 Ti2 105.26(7) . . ?
O8 Ti2 O6 96.85(10) . . ?
O8 Ti2 O4 102.50(9) . . ?
O6 Ti2 O4 109.68(9) . . ?
O8 Ti2 O1 95.92(9) . . ?
O6 Ti2 O1 99.12(9) . . ?
O4 Ti2 O1 143.32(8) . . ?
O8 Ti2 O3 175.20(9) . . ?
O6 Ti2 O3 87.67(9) . . ?
O4 Ti2 O3 74.34(8) . . ?
O1 Ti2 O3 84.91(8) . . ?
O8 Ti2 N1 86.97(10) . . ?
O6 Ti2 N1 160.32(9) . . ?
O4 Ti2 N1 88.14(8) . . ?
O1 Ti2 N1 61.24(8) . . ?
O3 Ti2 N1 89.30(8) . . ?
O8 Ti2 C4 92.30(10) . . ?
O6 Ti2 C4 128.78(10) . . ?
O4 Ti2 C4 117.21(9) . . ?
O1 Ti2 C4 29.69(8) . . ?
O3 Ti2 C4 86.07(9) . . ?
N1 Ti2 C4 31.56(8) . . ?
O8 Ti2 Ti1 141.37(7) . . ?
O6 Ti2 Ti1 98.24(7) . . ?
O4 Ti2 Ti1 38.87(6) . . ?
O1 Ti2 Ti1 116.35(7) . . ?
O3 Ti2 Ti1 35.57(5) . . ?
N1 Ti2 Ti1 90.46(6) . . ?
C4 Ti2 Ti1 105.19(7) . . ?
O14 Ti3 O13 97.56(10) . . ?
O14 Ti3 O11 100.80(9) . . ?
O13 Ti3 O11 109.86(9) . . ?
O14 Ti3 O10 97.20(9) . . ?
O13 Ti3 O10 97.76(9) . . ?
O11 Ti3 O10 144.42(8) . . ?
O14 Ti3 O12 174.07(9) . . ?
O13 Ti3 O12 86.97(9) . . ?
O11 Ti3 O12 73.96(8) . . ?
O10 Ti3 O12 85.93(8) . . ?
O14 Ti3 N4 89.01(9) . . ?
O13 Ti3 N4 158.63(10) . . ?
O11 Ti3 N4 88.65(8) . . ?
O10 Ti3 N4 61.13(8) . . ?
O12 Ti3 N4 88.10(8) . . ?
O14 Ti3 C24 94.35(9) . . ?
O13 Ti3 C24 127.21(10) . . ?
O11 Ti3 C24 117.98(8) . . ?
O10 Ti3 C24 29.58(8) . . ?
O12 Ti3 C24 85.87(8) . . ?
N4 Ti3 C24 31.56(8) . . ?
O14 Ti3 Ti4 139.30(8) . . ?
O13 Ti3 Ti4 98.03(7) . . ?
O11 Ti3 Ti4 38.50(5) . . ?
O10 Ti3 Ti4 117.51(7) . . ?
O12 Ti3 Ti4 35.54(6) . . ?
N4 Ti3 Ti4 89.89(6) . . ?
C24 Ti3 Ti4 105.41(7) . . ?
O16 Ti4 O15 96.34(9) . . ?
O16 Ti4 O12 101.66(9) . . ?
O15 Ti4 O12 108.73(9) . . ?
O16 Ti4 O9 96.19(9) . . ?
O15 Ti4 O9 99.91(9) . . ?
O12 Ti4 O9 144.03(8) . . ?
O16 Ti4 O11 175.19(9) . . ?
O15 Ti4 O11 87.35(8) . . ?
O12 Ti4 O11 74.16(8) . . ?
O9 Ti4 O11 86.17(8) . . ?
O16 Ti4 N3 87.30(9) . . ?
O15 Ti4 N3 160.93(9) . . ?
O12 Ti4 N3 88.70(8) . . ?
O9 Ti4 N3 61.05(8) . . ?
O11 Ti4 N3 90.20(8) . . ?
O16 Ti4 C26 92.12(9) . . ?
O15 Ti4 C26 129.36(10) . . ?
O12 Ti4 C26 118.18(8) . . ?
O9 Ti4 C26 29.46(8) . . ?
O11 Ti4 C26 87.88(8) . . ?
N3 Ti4 C26 31.59(8) . . ?
O16 Ti4 Ti3 140.28(8) . . ?
O15 Ti4 Ti3 97.61(7) . . ?
O12 Ti4 Ti3 38.62(6) . . ?
O9 Ti4 Ti3 117.59(6) . . ?
O11 Ti4 Ti3 35.63(5) . . ?
N3 Ti4 Ti3 91.28(6) . . ?
C26 Ti4 Ti3 106.91(6) . . ?
C1 N1 C4 118.6(2) . . ?
C1 N1 Ti2 152.38(19) . . ?
C4 N1 Ti2 89.03(16) . . ?
C1 N2 C2 118.6(2) 2_677 . ?
C1 N2 Ti1 152.74(19) 2_677 . ?
C2 N2 Ti1 88.65(16) . . ?
C23 N3 C26 118.6(2) . . ?
C23 N3 Ti4 151.96(19) . . ?
C26 N3 Ti4 89.35(15) . . ?
C23 N4 C24 118.9(2) 2_776 . ?
C23 N4 Ti3 151.95(19) 2_776 . ?
C24 N4 Ti3 89.05(16) . . ?
C4 O1 Ti2 98.69(17) . . ?
C2 O2 Ti1 98.77(17) . . ?
C5 O3 Ti1 129.96(18) . . ?
C5 O3 Ti2 120.70(18) . . ?
Ti1 O3 Ti2 105.78(9) . . ?
C8 O4 Ti2 130.59(18) . . ?
C8 O4 Ti1 119.99(17) . . ?
Ti2 O4 Ti1 105.63(9) . . ?
C11 O5 Ti1 141.6(2) . . ?
C14 O6 Ti2 137.8(2) . . ?
C17 O7 Ti1 155.9(2) . . ?
C20 O8 Ti2 156.5(2) . . ?
C26 O9 Ti4 98.70(17) . . ?
C24 O10 Ti3 98.64(17) . . ?
C27 O11 Ti3 130.79(18) . . ?
C27 O11 Ti4 120.38(17) . . ?
Ti3 O11 Ti4 105.87(9) . . ?
C30 O12 Ti4 130.32(19) . . ?
C30 O12 Ti3 121.04(18) . . ?
Ti4 O12 Ti3 105.84(9) . . ?
C33 O13 Ti3 138.10(19) . . ?
C36 O14 Ti3 161.1(2) . . ?
C39 O15 Ti4 135.16(19) . . ?
C42 O16 Ti4 159.0(3) . . ?
N2 C1 N1 124.2(3) 2_677 . ?
O2 C2 N2 111.3(2) . . ?
O2 C2 C3 127.5(3) . 2_677 ?
N2 C2 C3 121.2(3) . 2_677 ?
O2 C2 Ti1 51.57(14) . . ?
N2 C2 Ti1 59.71(14) . . ?
C3 C2 Ti1 178.1(2) 2_677 . ?
C4 C3 C2 116.0(3) . 2_677 ?
O1 C4 N1 111.0(2) . . ?
O1 C4 C3 127.7(3) . . ?
N1 C4 C3 121.3(3) . . ?
O1 C4 Ti2 51.62(13) . . ?
N1 C4 Ti2 59.42(14) . . ?
C3 C4 Ti2 178.8(2) . . ?
O3 C5 C7 109.2(3) . . ?
O3 C5 C6 110.0(3) . . ?
C7 C5 C6 114.1(3) . . ?
O4 C8 C10 109.6(3) . . ?
O4 C8 C9 109.2(2) . . ?
C10 C8 C9 114.1(3) . . ?
O5 C11 C13 109.3(4) . . ?
O5 C11 C12 109.7(3) . . ?
C13 C11 C12 111.4(4) . . ?
O6 C14 C15 108.7(3) . . ?
O6 C14 C16 108.3(3) . . ?
C15 C14 C16 113.1(4) . . ?
O7 C17 C19 111.7(4) . . ?
O7 C17 C18 110.9(4) . . ?
C19 C17 C18 113.2(4) . . ?
C22 C20 C21 113.4(6) . . ?
C22 C20 O8 113.0(5) . . ?
C21 C20 O8 112.1(4) . . ?
N4 C23 N3 124.1(3) 2_776 . ?
O10 C24 N4 111.1(2) . . ?
O10 C24 C25 127.8(3) . . ?
N4 C24 C25 121.1(2) . . ?
O10 C24 Ti3 51.78(13) . . ?
N4 C24 Ti3 59.38(13) . . ?
C25 C24 Ti3 178.3(2) . . ?
C24 C25 C26 116.2(3) . 2_776 ?
O9 C26 N3 110.9(2) . . ?
O9 C26 C25 128.0(3) . 2_776 ?
N3 C26 C25 121.1(2) . 2_776 ?
O9 C26 Ti4 51.84(14) . . ?
N3 C26 Ti4 59.06(13) . . ?
C25 C26 Ti4 179.3(2) 2_776 . ?
O11 C27 C28 109.2(2) . . ?
O11 C27 C29 109.7(3) . . ?
C28 C27 C29 113.8(3) . . ?
O12 C30 C32 108.5(3) . . ?
O12 C30 C31 110.3(3) . . ?
C32 C30 C31 114.0(3) . . ?
O13 C33 C35 109.5(3) . . ?
O13 C33 C34 107.3(3) . . ?
C35 C33 C34 112.7(3) . . ?
C38 C36 O14 115.1(4) . . ?
C38 C36 C37 115.5(6) . . ?
O14 C36 C37 111.8(4) . . ?
O15 C39 C40 109.6(3) . . ?
O15 C39 C41 109.1(3) . . ?
C40 C39 C41 113.9(4) . . ?
C44 C42 O16 123.3(4) . . ?
C44 C42 C43 124.3(5) . . ?
O16 C42 C43 112.4(4) . . ?

loop_
_geom_bond_atom_site_label_1
_geom_bond_atom_site_label_2
_geom_bond_distance
_geom_bond_site_symmetry_2
_geom_bond_publ_flag
Ti1 O7 1.781(2) . ?
Ti1 O5 1.792(2) . ?
Ti1 O3 1.948(2) . ?
Ti1 O2 2.058(2) . ?
Ti1 O4 2.101(2) . ?
Ti1 N2 2.242(2) . ?
Ti1 C2 2.596(3) . ?
Ti1 Ti2 3.2235(11) . ?
Ti2 O8 1.779(2) . ?
Ti2 O6 1.802(2) . ?
Ti2 O4 1.944(2) . ?
Ti2 O1 2.063(2) . ?
Ti2 O3 2.092(2) . ?
Ti2 N1 2.240(2) . ?
Ti2 C4 2.601(3) . ?
Ti3 O14 1.770(2) . ?
Ti3 O13 1.800(2) . ?
Ti3 O11 1.953(2) . ?
Ti3 O10 2.070(2) . ?
Ti3 O12 2.092(2) . ?
Ti3 N4 2.242(2) . ?
Ti3 C24 2.605(3) . ?
Ti3 Ti4 3.2251(11) . ?
Ti4 O16 1.776(2) . ?
Ti4 O15 1.805(2) . ?
Ti4 O12 1.949(2) . ?
Ti4 O9 2.077(2) . ?
Ti4 O11 2.087(2) . ?
Ti4 N3 2.240(2) . ?
Ti4 C26 2.611(3) . ?
N1 C1 1.325(3) . ?
N1 C4 1.361(4) . ?
N2 C1 1.319(3) 2_677 ?
N2 C2 1.362(4) . ?
N3 C23 1.322(3) . ?
N3 C26 1.368(4) . ?
N4 C23 1.319(3) 2_776 ?
N4 C24 1.364(4) . ?
O1 C4 1.303(3) . ?
O2 C2 1.300(3) . ?
O3 C5 1.443(3) . ?
O4 C8 1.446(3) . ?
O5 C11 1.408(4) . ?
O6 C14 1.422(4) . ?
O7 C17 1.414(4) . ?
O8 C20 1.407(4) . ?
O9 C26 1.299(3) . ?
O10 C24 1.301(3) . ?
O11 C27 1.452(3) . ?
O12 C30 1.448(3) . ?
O13 C33 1.425(3) . ?
O14 C36 1.410(4) . ?
O15 C39 1.418(3) . ?
O16 C42 1.399(5) . ?
C1 N2 1.319(3) 2_677 ?
C2 C3 1.400(4) 2_677 ?
C3 C4 1.394(4) . ?
C3 C2 1.400(4) 2_677 ?
C5 C7 1.514(5) . ?
C5 C6 1.517(5) . ?
C8 C10 1.519(5) . ?
C8 C9 1.523(5) . ?
C11 C13 1.472(7) . ?
C11 C12 1.487(6) . ?
C14 C15 1.480(6) . ?
C14 C16 1.500(6) . ?
C17 C19 1.468(7) . ?
C17 C18 1.479(6) . ?
C20 C22 1.396(9) . ?
C20 C21 1.398(7) . ?
C23 N4 1.319(3) 2_776 ?
C24 C25 1.397(4) . ?
C25 C26 1.398(4) 2_776 ?
C26 C25 1.398(4) 2_776 ?
C27 C28 1.514(5) . ?
C27 C29 1.525(5) . ?
C30 C32 1.518(5) . ?
C30 C31 1.519(5) . ?
C33 C35 1.492(5) . ?
C33 C34 1.514(5) . ?
C36 C38 1.342(6) . ?
C36 C37 1.429(7) . ?
C39 C40 1.482(5) . ?
C39 C41 1.485(6) . ?
C42 C44 1.232(7) . ?
C42 C43 1.451(6) . ?
